data_4302806
loop_
_publ_author_name
'Ming-Hua Zeng'
'Sheng Hu'
'Qing Chen'
'Gang Xie'
'Qi Shuai'
'Sheng-Li Gao'

_publ_contact_author 'prof.MING HUA ZENG '
_publ_contact_author_email ZMH@MAIBOX.GXNU.EDU.CN
_publ_section_title
;
Apical Ligand Substitution, Shape Recognition, Vapor-Adsorption Phenomenon,
and Microcalorimetry for a Pillared Bilayer Porous Framework That Shrinks
or Expands in Crystal-to-Crystal Manners upon Change in the Cobalt(II)
Coordination Environment
;
_journal_name_full 'Inorganic Chemistry'
_journal_page_first 7070
_journal_page_last 7079
_journal_paper_doi 10.1021/ic801794e
_journal_volume 48
_journal_year 2009
_chemical_formula_moiety 'C13 H9 Co N2 O4, C2 H3 N'
_chemical_formula_sum 'C15 H12 Co N3 O4'
_chemical_formula_weight 357.21
_chemical_name_systematic
; 
 ? 
;
_space_group_IT_number 14
_symmetry_cell_setting monoclinic
_symmetry_space_group_name_Hall '-P 2ybc'
_symmetry_space_group_name_H-M 'P 1 21/c 1'
_atom_sites_solution_hydrogens geom
_atom_sites_solution_primary direct
_atom_sites_solution_secondary difmap
_audit_creation_method SHELXL-97
_cell_angle_alpha 90.00
_cell_angle_beta 107.529(11)
_cell_angle_gamma 90.00
_cell_formula_units_Z 4
_cell_length_a 11.976(6)
_cell_length_b 7.669(4)
_cell_length_c 15.986(7)
_cell_measurement_reflns_used 2079
_cell_measurement_temperature 293(2)
_cell_measurement_theta_max 27.7
_cell_measurement_theta_min 1.8
_cell_volume 1400.0(12)
_computing_cell_refinement 'Bruker SMART'
_computing_data_collection 'Bruker SMART'
_computing_data_reduction 'Bruker SAINT'
_computing_molecular_graphics 'Bruker SHELXTL'
_computing_publication_material 'Bruker SHELXTL'
_computing_structure_refinement 'SHELXL-97 (Sheldrick, 1997)'
_computing_structure_solution 'SHELXS-97 (Sheldrick, 1990)'
_diffrn_ambient_temperature 293(2)
_diffrn_measured_fraction_theta_full 0.994
_diffrn_measured_fraction_theta_max 0.994
_diffrn_measurement_device_type 'CCD area detector'
_diffrn_measurement_method 'phi and omega scans'
_diffrn_radiation_monochromator graphite
_diffrn_radiation_source 'fine-focus sealed tube'
_diffrn_radiation_type MoK\a
_diffrn_radiation_wavelength 0.71073
_diffrn_reflns_av_R_equivalents 0.0565
_diffrn_reflns_av_sigmaI/netI 0.0762
_diffrn_reflns_limit_h_max 14
_diffrn_reflns_limit_h_min -13
_diffrn_reflns_limit_k_max 9
_diffrn_reflns_limit_k_min -9
_diffrn_reflns_limit_l_max 12
_diffrn_reflns_limit_l_min -19
_diffrn_reflns_number 7085
_diffrn_reflns_theta_full 26.00
_diffrn_reflns_theta_max 26.00
_diffrn_reflns_theta_min 1.78
_exptl_absorpt_coefficient_mu 1.251
_exptl_absorpt_correction_T_max 0.8851
_exptl_absorpt_correction_T_min 0.7533
_exptl_absorpt_correction_type multi-scan
_exptl_absorpt_process_details SADABS
_exptl_crystal_colour red
_exptl_crystal_density_diffrn 1.695
_exptl_crystal_density_method 'not measured'
_exptl_crystal_description block
_exptl_crystal_F_000 728
_exptl_crystal_size_max 0.24
_exptl_crystal_size_mid 0.16
_exptl_crystal_size_min 0.10
_refine_diff_density_max 0.679
_refine_diff_density_min -0.857
_refine_diff_density_rms 0.112
_refine_ls_extinction_method none
_refine_ls_goodness_of_fit_ref 1.115
_refine_ls_hydrogen_treatment constr
_refine_ls_matrix_type full
_refine_ls_number_parameters 209
_refine_ls_number_reflns 2739
_refine_ls_number_restraints 0
_refine_ls_restrained_S_all 1.115
_refine_ls_R_factor_all 0.1087
_refine_ls_R_factor_gt 0.0738
_refine_ls_shift/su_max 0.000
_refine_ls_shift/su_mean 0.000
_refine_ls_structure_factor_coef Fsqd
_refine_ls_weighting_details 'calc w=1/[\s^2^(Fo^2^)+(0.0616P)^2^+3.4022P] where P=(Fo^2^+2Fc^2^)/3'
_refine_ls_weighting_scheme calc
_refine_ls_wR_factor_gt 0.1477
_refine_ls_wR_factor_ref 0.1611
_reflns_number_gt 2011
_reflns_number_total 2739
_reflns_threshold_expression >2sigma(I)
_cod_data_source_file ic801794e_si_002_11.cif
_cod_data_source_block 5
_cod_depositor_comments
;
The following automatic conversions were performed:
'_symmetry_cell_setting' value 'Monoclinic' changed to 'monoclinic'
according to '/home/saulius/struct/CIF-dictionaries/cif_core.dic'
dictionary named 'cif_core.dic' version 2.4.1 from 2010-06-29.

Automatic conversion script
Id: cif_fix_enum 1527 2010-12-29 10:47:43Z saulius 
;
_cod_original_cell_volume 1400.0(11)
_cod_database_code 4302806

loop_
_symmetry_equiv_pos_as_xyz
'x, y, z'
'-x, y+1/2, -z+1/2'
'-x, -y, -z'
'x, -y-1/2, z-1/2'

loop_
_atom_site_label
_atom_site_type_symbol
_atom_site_fract_x
_atom_site_fract_y
_atom_site_fract_z
_atom_site_U_iso_or_equiv
_atom_site_adp_type
_atom_site_occupancy
_atom_site_symmetry_multiplicity
_atom_site_calc_flag
_atom_site_refinement_flags
_atom_site_disorder_assembly
_atom_site_disorder_group
Co1 Co 0.30660(7) 0.49136(9) 0.18455(4) 0.0221(2) Uani 1 1 d . . .
O1 O 0.3401(4) 0.2337(5) 0.1854(2) 0.0264(9) Uani 1 1 d . . .
O2 O 0.2946(4) 0.3409(5) 0.0526(2) 0.0350(11) Uani 1 1 d . . .
O3 O 0.3208(4) -0.0325(5) -0.1922(2) 0.0279(10) Uani 1 1 d . . .
O4 O 0.3936(4) -0.3003(5) -0.1680(2) 0.0315(10) Uani 1 1 d . . .
N1 N 0.4561(4) -0.3911(5) 0.1612(3) 0.0223(11) Uani 1 1 d . . .
H1A H 0.4587 -0.3752 0.2150 0.027 Uiso 1 1 calc R . .
H1B H 0.4741 -0.4910 0.1445 0.027 Uiso 1 1 calc R . .
N2 N 0.1711(4) 0.6482(6) 0.1149(3) 0.0256(11) Uani 1 1 d . . .
C1 C 0.3553(5) 0.0446(6) 0.0715(3) 0.0186(12) Uani 1 1 d . . .
C2 C 0.3452(5) 0.0219(7) -0.0174(3) 0.0223(12) Uani 1 1 d . . .
H2 H 0.3207 0.1141 -0.0564 0.027 Uiso 1 1 calc R . .
C3 C 0.3715(5) -0.1367(7) -0.0470(3) 0.0179(12) Uani 1 1 d . . .
C4 C 0.4114(5) -0.2751(7) 0.0115(3) 0.0201(12) Uani 1 1 d . . .
H4 H 0.4306 -0.3815 -0.0085 0.024 Uiso 1 1 calc R . .
C5 C 0.4218(5) -0.2514(7) 0.0995(3) 0.0174(11) Uani 1 1 d . . .
C6 C 0.3937(4) -0.0935(7) 0.1293(3) 0.0182(12) Uani 1 1 d . . .
H6 H 0.4005 -0.0794 0.1884 0.022 Uiso 1 1 calc R . .
C7 C 0.3283(5) 0.2152(7) 0.1034(3) 0.0230(13) Uani 1 1 d . . .
C8 C 0.3626(5) -0.1622(7) -0.1427(3) 0.0200(12) Uani 1 1 d . . .
C9 C 0.1333(7) 0.7734(10) 0.1558(4) 0.050(2) Uani 1 1 d . . .
H9 H 0.1531 0.7687 0.2166 0.060 Uiso 1 1 calc R . .
C10 C 0.0659(7) 0.9112(10) 0.1131(4) 0.048(2) Uani 1 1 d . . .
H10 H 0.0416 0.9957 0.1456 0.058 Uiso 1 1 calc R . .
C11 C 0.0346(5) 0.9250(8) 0.0244(4) 0.0263(13) Uani 1 1 d . . .
C12 C 0.0712(7) 0.7902(10) -0.0180(4) 0.058(2) Uani 1 1 d . . .
H12 H 0.0503 0.7900 -0.0789 0.069 Uiso 1 1 calc R . .
C13 C 0.1374(7) 0.6574(9) 0.0278(4) 0.049(2) Uani 1 1 d . . .
H13 H 0.1602 0.5689 -0.0034 0.058 Uiso 1 1 calc R . .
N3 N 0.0689(8) 0.3445(11) 0.2276(5) 0.083(3) Uani 1 1 d . . .
C15 C 0.1217(8) 0.2464(12) 0.2740(5) 0.057(2) Uani 1 1 d . . .
C16 C 0.1897(9) 0.1115(12) 0.3328(5) 0.077(3) Uani 1 1 d . . .
H16C H 0.1400 0.0136 0.3336 0.116 Uiso 1 1 calc R . .
H16B H 0.2200 0.1581 0.3910 0.116 Uiso 1 1 calc R . .
H16A H 0.2534 0.0746 0.3123 0.116 Uiso 1 1 calc R . .

loop_
_atom_site_aniso_label
_atom_site_aniso_U_11
_atom_site_aniso_U_22
_atom_site_aniso_U_33
_atom_site_aniso_U_23
_atom_site_aniso_U_13
_atom_site_aniso_U_12
Co1 0.0393(5) 0.0146(4) 0.0092(3) 0.0000(3) 0.0026(3) 0.0086(4)
O1 0.046(3) 0.019(2) 0.0129(19) -0.0005(16) 0.0061(19) 0.0048(18)
O2 0.061(3) 0.022(2) 0.0142(19) 0.0013(17) -0.002(2) 0.014(2)
O3 0.049(3) 0.021(2) 0.0113(18) 0.0046(16) 0.0057(18) 0.0038(19)
O4 0.051(3) 0.029(2) 0.0134(19) -0.0047(17) 0.0079(19) 0.012(2)
N1 0.048(3) 0.011(2) 0.006(2) 0.0012(17) 0.004(2) 0.005(2)
N2 0.030(3) 0.023(3) 0.022(3) 0.003(2) 0.005(2) 0.010(2)
C1 0.029(3) 0.011(3) 0.014(3) 0.000(2) 0.003(2) -0.001(2)
C2 0.037(3) 0.014(3) 0.013(2) 0.006(2) 0.004(2) 0.004(2)
C3 0.020(3) 0.023(3) 0.009(2) 0.002(2) 0.001(2) -0.003(2)
C4 0.034(3) 0.013(3) 0.014(3) -0.002(2) 0.008(2) 0.004(2)
C5 0.025(3) 0.014(3) 0.011(2) 0.002(2) 0.003(2) 0.002(2)
C6 0.025(3) 0.016(3) 0.010(3) 0.001(2) 0.000(2) -0.004(2)
C7 0.033(4) 0.017(3) 0.017(3) -0.001(2) 0.004(3) 0.000(2)
C8 0.027(3) 0.021(3) 0.010(3) 0.003(2) 0.003(2) 0.000(2)
C9 0.079(6) 0.053(5) 0.018(3) 0.006(3) 0.014(4) 0.039(4)
C10 0.076(5) 0.050(4) 0.018(3) 0.007(3) 0.013(3) 0.041(4)
C11 0.024(3) 0.025(3) 0.027(3) 0.000(3) 0.004(3) 0.008(3)
C12 0.089(6) 0.052(5) 0.013(3) -0.006(3) -0.012(4) 0.035(4)
C13 0.073(5) 0.040(4) 0.020(3) -0.005(3) -0.005(3) 0.031(4)
N3 0.104(7) 0.074(6) 0.058(5) -0.003(4) 0.005(5) -0.007(5)
C15 0.063(6) 0.066(6) 0.040(5) -0.012(4) 0.013(4) -0.015(5)
C16 0.113(8) 0.063(6) 0.034(4) -0.002(4) -0.011(5) -0.011(6)

loop_
_atom_type_symbol
_atom_type_description
_atom_type_scat_dispersion_real
_atom_type_scat_dispersion_imag
_atom_type_scat_source
C C 0.0033 0.0016 'International Tables Vol C Tables 4.2.6.8 and 6.1.1.4'
H H 0.0000 0.0000 'International Tables Vol C Tables 4.2.6.8 and 6.1.1.4'
N N 0.0061 0.0033 'International Tables Vol C Tables 4.2.6.8 and 6.1.1.4'
O O 0.0106 0.0060 'International Tables Vol C Tables 4.2.6.8 and 6.1.1.4'
Co Co 0.3494 0.9721 'International Tables Vol C Tables 4.2.6.8 and 6.1.1.4'

loop_
_geom_angle_atom_site_label_1
_geom_angle_atom_site_label_2
_geom_angle_atom_site_label_3
_geom_angle
_geom_angle_site_symmetry_1
_geom_angle_site_symmetry_3
_geom_angle_publ_flag
O3 Co1 O1 101.23(15) 4_566 . ?
O3 Co1 N2 105.46(17) 4_566 . ?
O1 Co1 N2 134.42(18) . . ?
O3 Co1 N1 106.60(16) 4_566 1_565 ?
O1 Co1 N1 103.85(17) . 1_565 ?
N2 Co1 N1 102.99(18) . 1_565 ?
O3 Co1 O2 160.14(15) 4_566 . ?
O1 Co1 O2 59.17(14) . . ?
N2 Co1 O2 88.65(16) . . ?
N1 Co1 O2 83.07(16) 1_565 . ?
C7 O1 Co1 98.1(3) . . ?
C7 O2 Co1 82.8(3) . . ?
C8 O3 Co1 130.6(3) . 4_565 ?
C5 N1 Co1 110.8(3) . 1_545 ?
C5 N1 H1A 120.0 . . ?
Co1 N1 H1A 70.4 1_545 . ?
C5 N1 H1B 120.0 . . ?
Co1 N1 H1B 88.9 1_545 . ?
H1A N1 H1B 120.0 . . ?
C9 N2 C13 116.1(5) . . ?
C9 N2 Co1 119.4(4) . . ?
C13 N2 Co1 122.6(4) . . ?
C6 C1 C2 119.4(5) . . ?
C6 C1 C7 120.6(5) . . ?
C2 C1 C7 120.0(5) . . ?
C3 C2 C1 120.0(5) . . ?
C3 C2 H2 120.0 . . ?
C1 C2 H2 120.0 . . ?
C2 C3 C4 120.5(5) . . ?
C2 C3 C8 120.6(5) . . ?
C4 C3 C8 118.9(5) . . ?
C5 C4 C3 119.1(5) . . ?
C5 C4 H4 120.4 . . ?
C3 C4 H4 120.4 . . ?
C6 C5 C4 120.6(5) . . ?
C6 C5 N1 117.9(4) . . ?
C4 C5 N1 121.4(5) . . ?
C5 C6 C1 120.4(5) . . ?
C5 C6 H6 119.8 . . ?
C1 C6 H6 119.8 . . ?
O2 C7 O1 119.7(5) . . ?
O2 C7 C1 121.5(5) . . ?
O1 C7 C1 118.8(5) . . ?
O4 C8 O3 124.6(5) . . ?
O4 C8 C3 120.5(5) . . ?
O3 C8 C3 114.9(5) . . ?
N2 C9 C10 123.4(6) . . ?
N2 C9 H9 118.3 . . ?
C10 C9 H9 118.3 . . ?
C11 C10 C9 120.9(6) . . ?
C11 C10 H10 119.6 . . ?
C9 C10 H10 119.6 . . ?
C10 C11 C12 115.2(6) . . ?
C10 C11 C11 122.8(7) . 3_575 ?
C12 C11 C11 122.0(7) . 3_575 ?
C13 C12 C11 121.2(6) . . ?
C13 C12 H12 119.4 . . ?
C11 C12 H12 119.4 . . ?
N2 C13 C12 123.1(6) . . ?
N2 C13 H13 118.4 . . ?
C12 C13 H13 118.4 . . ?
N3 C15 C16 177.8(10) . . ?
C15 C16 H16C 109.5 . . ?
C15 C16 H16B 109.5 . . ?
H16C C16 H16B 109.5 . . ?
C15 C16 H16A 109.5 . . ?
H16C C16 H16A 109.5 . . ?
H16B C16 H16A 109.5 . . ?

loop_
_geom_bond_atom_site_label_1
_geom_bond_atom_site_label_2
_geom_bond_distance
_geom_bond_site_symmetry_2
_geom_bond_publ_flag
Co1 O3 1.952(4) 4_566 ?
Co1 O1 2.016(4) . ?
Co1 N2 2.057(5) . ?
Co1 N1 2.135(5) 1_565 ?
Co1 O2 2.371(4) . ?
O1 C7 1.284(6) . ?
O2 C7 1.247(6) . ?
O3 C8 1.276(6) . ?
O3 Co1 1.952(4) 4_565 ?
O4 C8 1.231(6) . ?
N1 C5 1.430(6) . ?
N1 Co1 2.135(5) 1_545 ?
N1 H1A 0.8600 . ?
N1 H1B 0.8600 . ?
N2 C9 1.316(7) . ?
N2 C13 1.330(7) . ?
C1 C6 1.390(7) . ?
C1 C2 1.400(7) . ?
C1 C7 1.475(7) . ?
C2 C3 1.376(7) . ?
C2 H2 0.9300 . ?
C3 C4 1.400(7) . ?
C3 C8 1.513(7) . ?
C4 C5 1.387(7) . ?
C4 H4 0.9300 . ?
C5 C6 1.380(7) . ?
C6 H6 0.9300 . ?
C9 C10 1.378(9) . ?
C9 H9 0.9300 . ?
C10 C11 1.357(8) . ?
C10 H10 0.9300 . ?
C11 C12 1.379(9) . ?
C11 C11 1.493(11) 3_575 ?
C12 C13 1.360(9) . ?
C12 H12 0.9300 . ?
C13 H13 0.9300 . ?
N3 C15 1.110(11) . ?
C15 C16 1.469(12) . ?
C16 H16C 0.9600 . ?
C16 H16B 0.9600 . ?
C16 H16A 0.9600 . ?

loop_
_geom_hbond_atom_site_label_D
_geom_hbond_atom_site_label_H
_geom_hbond_atom_site_label_A
_geom_hbond_distance_DH
_geom_hbond_distance_HA
_geom_hbond_distance_DA
_geom_hbond_angle_DHA
_geom_hbond_site_symmetry_A
N1 H1A O1 0.86 2.59 3.046(6) 114.0 2_645
N1 H1A O4 0.86 2.61 3.376(6) 149.6 4_556
N1 H1A O3 0.86 2.63 3.279(6) 133.4 4_556
N1 H1B O4 0.86 2.20 2.955(6) 146.0 3_645
N1 H1B O2 0.86 2.56 2.993(6) 112.4 1_545

loop_
_geom_torsion_atom_site_label_1
_geom_torsion_atom_site_label_2
_geom_torsion_atom_site_label_3
_geom_torsion_atom_site_label_4
_geom_torsion
_geom_torsion_site_symmetry_1
_geom_torsion_site_symmetry_2
_geom_torsion_site_symmetry_3
_geom_torsion_site_symmetry_4
_geom_torsion_publ_flag
O3 Co1 O1 C7 179.3(3) 4_566 . . . ?
N2 Co1 O1 C7 54.2(4) . . . . ?
N1 Co1 O1 C7 -70.2(4) 1_565 . . . ?
O2 Co1 O1 C7 2.8(3) . . . . ?
O3 Co1 O2 C7 -12.9(7) 4_566 . . . ?
O1 Co1 O2 C7 -2.9(3) . . . . ?
N2 Co1 O2 C7 -148.9(4) . . . . ?
N1 Co1 O2 C7 107.8(4) 1_565 . . . ?
O3 Co1 N2 C9 14.8(6) 4_566 . . . ?
O1 Co1 N2 C9 138.4(5) . . . . ?
N1 Co1 N2 C9 -96.8(5) 1_565 . . . ?
O2 Co1 N2 C9 -179.4(5) . . . . ?
O3 Co1 N2 C13 178.6(5) 4_566 . . . ?
O1 Co1 N2 C13 -57.7(6) . . . . ?
N1 Co1 N2 C13 67.0(6) 1_565 . . . ?
O2 Co1 N2 C13 -15.6(6) . . . . ?
C6 C1 C2 C3 1.0(8) . . . . ?
C7 C1 C2 C3 179.4(5) . . . . ?
C1 C2 C3 C4 -1.7(8) . . . . ?
C1 C2 C3 C8 -179.1(5) . . . . ?
C2 C3 C4 C5 1.3(8) . . . . ?
C8 C3 C4 C5 178.8(5) . . . . ?
C3 C4 C5 C6 -0.2(8) . . . . ?
C3 C4 C5 N1 176.6(5) . . . . ?
Co1 N1 C5 C6 78.8(5) 1_545 . . . ?
Co1 N1 C5 C4 -98.1(5) 1_545 . . . ?
C4 C5 C6 C1 -0.5(8) . . . . ?
N1 C5 C6 C1 -177.4(5) . . . . ?
C2 C1 C6 C5 0.1(8) . . . . ?
C7 C1 C6 C5 -178.3(5) . . . . ?
Co1 O2 C7 O1 4.5(5) . . . . ?
Co1 O2 C7 C1 -175.4(5) . . . . ?
Co1 O1 C7 O2 -5.3(6) . . . . ?
Co1 O1 C7 C1 174.6(4) . . . . ?
C6 C1 C7 O2 179.4(5) . . . . ?
C2 C1 C7 O2 1.0(9) . . . . ?
C6 C1 C7 O1 -0.4(8) . . . . ?
C2 C1 C7 O1 -178.8(5) . . . . ?
Co1 O3 C8 O4 -7.6(9) 4_565 . . . ?
Co1 O3 C8 C3 173.0(3) 4_565 . . . ?
C2 C3 C8 O4 175.1(5) . . . . ?
C4 C3 C8 O4 -2.4(8) . . . . ?
C2 C3 C8 O3 -5.4(8) . . . . ?
C4 C3 C8 O3 177.1(5) . . . . ?
C13 N2 C9 C10 -2.1(12) . . . . ?
Co1 N2 C9 C10 162.7(7) . . . . ?
N2 C9 C10 C11 -0.1(13) . . . . ?
C9 C10 C11 C12 2.2(11) . . . . ?
C9 C10 C11 C11 -177.7(8) . . . 3_575 ?
C10 C11 C12 C13 -2.1(12) . . . . ?
C11 C11 C12 C13 177.8(8) 3_575 . . . ?
C9 N2 C13 C12 2.3(12) . . . . ?
Co1 N2 C13 C12 -162.0(7) . . . . ?
C11 C12 C13 N2 -0.1(14) . . . . ?
